data_9009436
loop_
_publ_author_name
'Bayliss, P.'
'Stephenson, N. C.'

_publ_section_title
;
 The crystal structure of gersdorffite
;
_journal_name_full 'Mineralogical Magazine'
_journal_page_first 38
_journal_page_last 42
_journal_paper_doi 10.1180/minmag.1967.036.277.05
_journal_volume 36
_journal_year 1967
_chemical_compound_source 'Wolfsberg, Harz, Germany'
_chemical_formula_sum 'As0.82 Ni S1.18'
_chemical_name_mineral Gersdorffite-P213
_space_group_IT_number 198
_symmetry_space_group_name_Hall 'P 2ac 2ab 3'
_symmetry_space_group_name_H-M 'P 21 3'
_cell_angle_alpha 90
_cell_angle_beta 90
_cell_angle_gamma 90
_cell_length_a 5.6885
_cell_length_b 5.6885
_cell_length_c 5.6885
_cell_formula_units_Z 4
_cell_volume 184.074
_database_code_amcsd 0014444
_exptl_crystal_density_diffrn 5.700
_cod_original_formula_sum 'Ni S1.18 As.82'
_cod_database_code 9009436

loop_
_space_group_symop_operation_xyz
x,y,z
1/2-z,-x,1/2+y
-z,1/2+x,1/2-y
1/2+z,1/2-x,-y
z,x,y
1/2+y,1/2-z,-x
1/2-y,-z,1/2+x
-y,1/2+z,1/2-x
y,z,x
-x,1/2+y,1/2-z
1/2+x,1/2-y,-z
1/2-x,-y,1/2+z

loop_
_atom_site_label
_atom_site_fract_x
_atom_site_fract_y
_atom_site_fract_z
_atom_site_occupancy
_atom_site_U_iso_or_equiv
Ni -0.00650 -0.00650 -0.00650 1.00000 0.01773
S1 0.38250 0.38250 0.38250 1.00000 0.01267
S2 0.61640 0.61640 0.61640 0.18000 0.02026
As2 0.61640 0.61640 0.61640 0.82000 0.02026

loop_
_cod_related_entry_id
_cod_related_entry_database
_cod_related_entry_code
1 AMCSD 0014444
